data_7234069
loop_
_publ_author_name
'Takaaki Hiramatsu'
'Yukihiro Yoshida'
'Gunzi Saito'
'Akihiro Otsuka'
'Hideki Yamochi'
'Mitsuhiko Maesato'
'Yasuhiro Shimizu'
'Hiroshi Ito'
'Hideo Kishida'

_publ_section_title
;
 Quantum spin liquid: design of a quantum spin liquid next to a
 superconducting state based on a dimer-type ET Mott insulator
;
_journal_name_full 'Journal of Materials Chemistry C'
_journal_page_first 1378
_journal_page_last 1388
_journal_paper_doi 10.1039/C4TC01701C
_journal_volume 3
_journal_year 2015
_chemical_formula_moiety '2(C10 H8 S8), (I3)'
_chemical_formula_sum 'C20 H16 I3 S16'
_chemical_formula_weight 1149.99
_chemical_name_common (ET)2I3
_space_group_IT_number 14
_space_group_name_Hall '-P 2ybc'
_space_group_name_H-M_alt 'P 1 21/c 1'
_symmetry_cell_setting monoclinic
_symmetry_space_group_name_Hall '-P 2ybc'
_symmetry_space_group_name_H-M 'P 1 21/c 1'
_atom_sites_solution_hydrogens geom
_atom_sites_solution_primary direct
_atom_sites_solution_secondary difmap
_cell_angle_alpha 90.00
_cell_angle_beta 108.4930(10)
_cell_angle_gamma 90.00
_cell_formula_units_Z 2
_cell_length_a 16.4227(11)
_cell_length_b 8.4972(6)
_cell_length_c 12.8688(9)
_cell_measurement_reflns_used 6919
_cell_measurement_temperature 298(2)
_cell_measurement_theta_max 28.11
_cell_measurement_theta_min 2.62
_cell_volume 1703.1(2)
_computing_cell_refinement 'Bruker SAINT'
_computing_data_collection 'Bruker APEX2'
_computing_data_reduction 'Bruker SAINT'
_computing_molecular_graphics 'Bruker SHELXTL'
_computing_publication_material 'Bruker SHELXTL'
_computing_structure_refinement 'SHELXL-97 (Sheldrick, 2008)'
_computing_structure_solution 'SHELXS-97 (Sheldrick, 2008)'
_diffrn_ambient_temperature 298(2)
_diffrn_detector_area_resol_mean 8.333
_diffrn_measured_fraction_theta_full 0.989
_diffrn_measured_fraction_theta_max 0.989
_diffrn_measurement_device_type 'Bruker APEXII CCD area detector'
_diffrn_measurement_method '\f and \w scans'
_diffrn_radiation_monochromator graphite
_diffrn_radiation_source 'fine-focus sealed tube'
_diffrn_radiation_type MoK\a
_diffrn_radiation_wavelength 0.71073
_diffrn_reflns_av_R_equivalents 0.0157
_diffrn_reflns_av_sigmaI/netI 0.0170
_diffrn_reflns_limit_h_max 12
_diffrn_reflns_limit_h_min -20
_diffrn_reflns_limit_k_max 10
_diffrn_reflns_limit_k_min -10
_diffrn_reflns_limit_l_max 16
_diffrn_reflns_limit_l_min -15
_diffrn_reflns_number 8974
_diffrn_reflns_theta_full 27.00
_diffrn_reflns_theta_max 27.00
_diffrn_reflns_theta_min 1.31
_exptl_absorpt_coefficient_mu 3.751
_exptl_absorpt_correction_T_max 0.6413
_exptl_absorpt_correction_T_min 0.2557
_exptl_absorpt_correction_type numerical
_exptl_absorpt_process_details
;
APEX2 Software
;
_exptl_crystal_colour black
_exptl_crystal_density_diffrn 2.243
_exptl_crystal_density_method 'not measured'
_exptl_crystal_description 'hexagonal thick plate'
_exptl_crystal_F_000 1102
_exptl_crystal_preparation 'Magnetic properties, electronic property'
_exptl_crystal_size_max 0.50
_exptl_crystal_size_mid 0.28
_exptl_crystal_size_min 0.13
_refine_diff_density_max 2.030
_refine_diff_density_min -1.423
_refine_diff_density_rms 0.119
_refine_ls_extinction_coef 0.0058(3)
_refine_ls_extinction_expression Fc^*^=kFc[1+0.001xFc^2^\l^3^/sin(2\q)]^-1/4^
_refine_ls_extinction_method SHELXL
_refine_ls_goodness_of_fit_ref 1.054
_refine_ls_hydrogen_treatment constr
_refine_ls_matrix_type full
_refine_ls_number_parameters 179
_refine_ls_number_reflns 3681
_refine_ls_number_restraints 0
_refine_ls_restrained_S_all 1.054
_refine_ls_R_factor_all 0.0368
_refine_ls_R_factor_gt 0.0317
_refine_ls_shift/su_max 0.001
_refine_ls_shift/su_mean 0.000
_refine_ls_structure_factor_coef Fsqd
_refine_ls_weighting_details 'calc w=1/[\s^2^(Fo^2^)+(0.0234P)^2^+5.1662P] where P=(Fo^2^+2Fc^2^)/3'
_refine_ls_weighting_scheme calc
_refine_ls_wR_factor_gt 0.0722
_refine_ls_wR_factor_ref 0.0777
_reflns_number_gt 3299
_reflns_number_total 3681
_reflns_threshold_expression >2sigma(I)
_cod_data_source_file 1000025.cif
_cod_data_source_block PCOD1000025
_cod_depositor_comments
;
The following automatic conversions were performed:

data item '_symmetry_cell_setting' value 'Monoclinic' was changed to
'monoclinic' in accordance with the built-in table derived from the
CIF Core dictionary named 'cif_core.dic' version 2.4.5 last updated
on 2014-11-21.

Automatic conversion script
Id: cif_fix_values 6909 2019-04-08 15:41:33Z antanas 
;
_cod_original_sg_symbol_H-M 'P2(1)/c  '
_cod_database_code 7234069

loop_
_symmetry_equiv_pos_as_xyz
'x, y, z'
'-x, y+1/2, -z+1/2'
'-x, -y, -z'
'x, -y-1/2, z-1/2'

loop_
_atom_site_label
_atom_site_type_symbol
_atom_site_fract_x
_atom_site_fract_y
_atom_site_fract_z
_atom_site_U_iso_or_equiv
_atom_site_adp_type
_atom_site_occupancy
_atom_site_symmetry_multiplicity
_atom_site_calc_flag
_atom_site_refinement_flags
_atom_site_disorder_assembly
_atom_site_disorder_group
C1 C 0.4658(2) 0.1393(4) 0.4018(3) 0.0316(7) Uani 1 1 d . . .
C2 C 0.5374(2) 0.1394(4) 0.3703(3) 0.0306(7) Uani 1 1 d . . .
C3 C 0.3504(2) 0.2186(4) 0.4877(3) 0.0330(7) Uani 1 1 d . . .
C4 C 0.3132(2) 0.1074(4) 0.4136(3) 0.0341(7) Uani 1 1 d . . .
C5 C 0.6847(2) 0.2080(4) 0.3507(3) 0.0312(7) Uani 1 1 d . . .
C6 C 0.6534(2) 0.0915(4) 0.2782(3) 0.0316(7) Uani 1 1 d . . .
C7 C 0.2079(3) 0.2280(7) 0.5522(5) 0.0677(14) Uani 1 1 d . . .
H7A H 0.2208 0.1310 0.5986 0.081 Uiso 1 1 calc R . .
H7B H 0.1705 0.2966 0.5811 0.081 Uiso 1 1 calc R . .
C8 C 0.1592(3) 0.1817(7) 0.4411(5) 0.0706(14) Uani 1 1 d . . .
H8A H 0.1462 0.2789 0.3949 0.085 Uiso 1 1 calc R . .
H8B H 0.1030 0.1376 0.4423 0.085 Uiso 1 1 calc R . .
C9 C 0.8406(2) 0.1782(5) 0.3175(4) 0.0460(9) Uani 1 1 d . . .
H9A H 0.8945 0.2319 0.3163 0.055 Uiso 1 1 calc R . .
H9B H 0.8575 0.0827 0.3649 0.055 Uiso 1 1 calc R . .
C10 C 0.7911(3) 0.1268(5) 0.2027(4) 0.0511(10) Uani 1 1 d . . .
H10A H 0.8314 0.0703 0.1713 0.061 Uiso 1 1 calc R . .
H10B H 0.7705 0.2229 0.1571 0.061 Uiso 1 1 calc R . .
S1 S 0.45735(6) 0.26450(11) 0.50513(8) 0.0377(2) Uani 1 1 d . . .
S2 S 0.37756(5) 0.01849(11) 0.34486(7) 0.03492(19) Uani 1 1 d . . .
S3 S 0.62126(5) 0.26910(11) 0.42905(8) 0.0365(2) Uani 1 1 d . . .
S4 S 0.55247(6) 0.01587(11) 0.27022(7) 0.0355(2) Uani 1 1 d . . .
S5 S 0.30606(7) 0.32905(13) 0.56988(10) 0.0516(3) Uani 1 1 d . . .
S6 S 0.20775(7) 0.04084(15) 0.37436(13) 0.0681(4) Uani 1 1 d . . .
S7 S 0.78168(6) 0.30935(12) 0.37768(9) 0.0437(2) Uani 1 1 d . . .
S8 S 0.70069(7) 0.00182(13) 0.19009(9) 0.0507(3) Uani 1 1 d . . .
I1 I 0.0000 0.0000 0.0000 0.05692(14) Uani 1 2 d S . .
I2 I 0.00089(2) 0.27503(5) 0.13872(3) 0.07202(14) Uani 1 1 d . . .

loop_
_atom_site_aniso_label
_atom_site_aniso_U_11
_atom_site_aniso_U_22
_atom_site_aniso_U_33
_atom_site_aniso_U_23
_atom_site_aniso_U_13
_atom_site_aniso_U_12
C1 0.0262(15) 0.0342(17) 0.0335(16) -0.0001(13) 0.0081(13) -0.0012(13)
C2 0.0276(15) 0.0326(16) 0.0308(16) -0.0019(13) 0.0080(12) -0.0032(13)
C3 0.0308(16) 0.0316(17) 0.0402(18) 0.0006(14) 0.0165(14) 0.0017(13)
C4 0.0281(16) 0.0316(17) 0.0451(19) 0.0002(14) 0.0153(14) 0.0002(13)
C5 0.0250(15) 0.0342(17) 0.0348(17) -0.0026(13) 0.0102(13) -0.0026(13)
C6 0.0286(15) 0.0346(17) 0.0323(16) -0.0044(13) 0.0106(13) -0.0045(13)
C7 0.050(3) 0.085(4) 0.080(3) -0.005(3) 0.037(3) -0.003(2)
C8 0.043(2) 0.091(4) 0.086(4) -0.010(3) 0.032(2) 0.005(3)
C9 0.0308(18) 0.046(2) 0.064(2) -0.0087(19) 0.0186(17) 0.0002(16)
C10 0.055(2) 0.053(2) 0.058(2) -0.015(2) 0.034(2) -0.0151(19)
S1 0.0303(4) 0.0406(5) 0.0427(5) -0.0116(4) 0.0123(4) -0.0044(3)
S2 0.0284(4) 0.0395(5) 0.0371(4) -0.0081(3) 0.0109(3) -0.0060(3)
S3 0.0300(4) 0.0387(5) 0.0430(5) -0.0132(4) 0.0148(3) -0.0075(3)
S4 0.0328(4) 0.0391(5) 0.0358(4) -0.0088(3) 0.0124(3) -0.0097(3)
S5 0.0549(6) 0.0457(6) 0.0681(7) -0.0140(5) 0.0390(5) -0.0041(5)
S6 0.0315(5) 0.0606(7) 0.1163(11) -0.0353(7) 0.0294(6) -0.0124(5)
S7 0.0302(4) 0.0461(5) 0.0582(6) -0.0174(4) 0.0190(4) -0.0106(4)
S8 0.0516(6) 0.0556(6) 0.0543(6) -0.0239(5) 0.0304(5) -0.0158(5)
I1 0.02874(18) 0.0636(3) 0.0767(3) 0.0256(2) 0.01434(17) 0.00355(16)
I2 0.04379(18) 0.0876(3) 0.0874(3) 0.00252(19) 0.02480(16) 0.00157(16)

loop_
_atom_type_symbol
_atom_type_description
_atom_type_scat_dispersion_real
_atom_type_scat_dispersion_imag
_atom_type_scat_source
C C 0.0033 0.0016 'International Tables Vol C Tables 4.2.6.8 and 6.1.1.4'
H H 0.0000 0.0000 'International Tables Vol C Tables 4.2.6.8 and 6.1.1.4'
S S 0.1246 0.1234 'International Tables Vol C Tables 4.2.6.8 and 6.1.1.4'
I I -0.4742 1.8119 'International Tables Vol C Tables 4.2.6.8 and 6.1.1.4'

loop_
_geom_angle_atom_site_label_1
_geom_angle_atom_site_label_2
_geom_angle_atom_site_label_3
_geom_angle
_geom_angle_site_symmetry_1
_geom_angle_site_symmetry_3
C2 C1 S2 124.0(3) . .
C2 C1 S1 120.8(3) . .
S2 C1 S1 115.16(18) . .
C1 C2 S3 120.8(3) . .
C1 C2 S4 124.1(3) . .
S3 C2 S4 115.17(18) . .
C4 C3 S5 128.9(3) . .
C4 C3 S1 117.4(3) . .
S5 C3 S1 113.6(2) . .
C3 C4 S6 128.4(3) . .
C3 C4 S2 116.8(3) . .
S6 C4 S2 114.8(2) . .
C6 C5 S3 116.9(2) . .
C6 C5 S7 128.7(3) . .
S3 C5 S7 114.39(19) . .
C5 C6 S8 128.5(3) . .
C5 C6 S4 117.2(3) . .
S8 C6 S4 114.27(18) . .
C8 C7 S5 116.8(4) . .
C8 C7 H7A 108.1 . .
S5 C7 H7A 108.1 . .
C8 C7 H7B 108.1 . .
S5 C7 H7B 108.1 . .
H7A C7 H7B 107.3 . .
C7 C8 S6 117.4(4) . .
C7 C8 H8A 108.0 . .
S6 C8 H8A 108.0 . .
C7 C8 H8B 108.0 . .
S6 C8 H8B 108.0 . .
H8A C8 H8B 107.2 . .
C10 C9 S7 113.8(3) . .
C10 C9 H9A 108.8 . .
S7 C9 H9A 108.8 . .
C10 C9 H9B 108.8 . .
S7 C9 H9B 108.8 . .
H9A C9 H9B 107.7 . .
C9 C10 S8 115.7(3) . .
C9 C10 H10A 108.3 . .
S8 C10 H10A 108.3 . .
C9 C10 H10B 108.3 . .
S8 C10 H10B 108.3 . .
H10A C10 H10B 107.4 . .
C1 S1 C3 94.93(16) . .
C1 S2 C4 95.09(16) . .
C2 S3 C5 95.51(15) . .
C2 S4 C6 95.14(15) . .
C3 S5 C7 101.5(2) . .
C4 S6 C8 101.4(2) . .
C5 S7 C9 100.92(17) . .
C6 S8 C10 102.13(17) . .
I2 I1 I2 180.0 3 .

loop_
_geom_bond_atom_site_label_1
_geom_bond_atom_site_label_2
_geom_bond_distance
_geom_bond_site_symmetry_2
C1 C2 1.360(5) .
C1 S2 1.737(3) .
C1 S1 1.743(3) .
C2 S3 1.739(3) .
C2 S4 1.739(3) .
C3 C4 1.344(5) .
C3 S5 1.737(3) .
C3 S1 1.743(3) .
C4 S6 1.738(3) .
C4 S2 1.750(3) .
C5 C6 1.345(5) .
C5 S3 1.743(3) .
C5 S7 1.746(3) .
C6 S8 1.740(3) .
C6 S4 1.750(3) .
C7 C8 1.454(8) .
C7 S5 1.776(5) .
C7 H7A 1.0000 .
C7 H7B 1.0000 .
C8 S6 1.800(5) .
C8 H8A 1.0000 .
C8 H8B 1.0000 .
C9 C10 1.507(6) .
C9 S7 1.804(4) .
C9 H9A 1.0000 .
C9 H9B 1.0000 .
C10 S8 1.790(4) .
C10 H10A 1.0000 .
C10 H10B 1.0000 .
I1 I2 2.9380(4) 3
I1 I2 2.9380(4) .

loop_
_geom_torsion_atom_site_label_1
_geom_torsion_atom_site_label_2
_geom_torsion_atom_site_label_3
_geom_torsion_atom_site_label_4
_geom_torsion
_geom_torsion_site_symmetry_1
_geom_torsion_site_symmetry_2
_geom_torsion_site_symmetry_3
_geom_torsion_site_symmetry_4
S2 C1 C2 S3 177.92(19) . . . .
S1 C1 C2 S3 -2.2(4) . . . .
S2 C1 C2 S4 -1.3(5) . . . .
S1 C1 C2 S4 178.57(19) . . . .
S5 C3 C4 S6 1.3(5) . . . .
S1 C3 C4 S6 -177.6(2) . . . .
S5 C3 C4 S2 -179.9(2) . . . .
S1 C3 C4 S2 1.2(4) . . . .
S3 C5 C6 S8 -178.8(2) . . . .
S7 C5 C6 S8 1.4(5) . . . .
S3 C5 C6 S4 0.5(4) . . . .
S7 C5 C6 S4 -179.3(2) . . . .
S5 C7 C8 S6 64.1(6) . . . .
S7 C9 C10 S8 -67.7(4) . . . .
C2 C1 S1 C3 173.0(3) . . . .
S2 C1 S1 C3 -7.0(2) . . . .
C4 C3 S1 C1 3.5(3) . . . .
S5 C3 S1 C1 -175.6(2) . . . .
C2 C1 S2 C4 -172.5(3) . . . .
S1 C1 S2 C4 7.5(2) . . . .
C3 C4 S2 C1 -5.3(3) . . . .
S6 C4 S2 C1 173.7(2) . . . .
C1 C2 S3 C5 -178.6(3) . . . .
S4 C2 S3 C5 0.7(2) . . . .
C6 C5 S3 C2 -0.7(3) . . . .
S7 C5 S3 C2 179.1(2) . . . .
C1 C2 S4 C6 178.8(3) . . . .
S3 C2 S4 C6 -0.5(2) . . . .
C5 C6 S4 C2 0.0(3) . . . .
S8 C6 S4 C2 179.4(2) . . . .
C4 C3 S5 C7 12.1(4) . . . .
S1 C3 S5 C7 -169.0(2) . . . .
C8 C7 S5 C3 -44.1(5) . . . .
C3 C4 S6 C8 9.3(4) . . . .
S2 C4 S6 C8 -169.6(3) . . . .
C7 C8 S6 C4 -41.6(5) . . . .
C6 C5 S7 C9 -17.3(4) . . . .
S3 C5 S7 C9 162.9(2) . . . .
C10 C9 S7 C5 49.0(3) . . . .
C5 C6 S8 C10 -10.0(4) . . . .
S4 C6 S8 C10 170.7(2) . . . .
C9 C10 S8 C6 43.0(4) . . . .
